data_7060992
loop_
_publ_author_name
'Chen, Changjuan'
'Zhang, Aijiang'

_publ_section_title
;
 Radii-dependent self-assembly polynuclear lanthanide complexes as
 catalysts for CO2 transformation into cyclic carbonates
;
_journal_issue 43
_journal_name_full 'New Journal of Chemistry'
_journal_page_first 20155
_journal_page_last 20163
_journal_paper_doi 10.1039/D1NJ03652A
_journal_volume 45
_journal_year 2021
_chemical_formula_moiety 'C45 H46 Eu2 N9 O12, N O3'
_chemical_formula_sum 'C45 H46 Eu2 N10 O15'
_chemical_formula_weight 1270.84
_space_group_crystal_system monoclinic
_space_group_IT_number 14
_space_group_name_Hall '-P 2yn'
_space_group_name_H-M_alt 'P 1 21/n 1'
_atom_sites_solution_hydrogens mixed
_audit_creation_date 2021-08-31
_audit_creation_method
;
Olex2 1.5
(compiled 2021.08.20 svn.r13c46975 for OlexSys, GUI svn.r6392)
;
_audit_update_record
;
2021-09-25 deposited with the CCDC.	2021-10-01 downloaded from the CCDC.
;
_cell_angle_alpha 90
_cell_angle_beta 107.611(5)
_cell_angle_gamma 90
_cell_formula_units_Z 4
_cell_length_a 17.693(6)
_cell_length_b 16.389(5)
_cell_length_c 24.679(8)
_cell_measurement_reflns_used 2764
_cell_measurement_temperature 296.15
_cell_measurement_theta_max 20.03
_cell_measurement_theta_min 2.23
_cell_volume 6821(4)
_computing_cell_refinement 'SAINT v7.68A (Bruker, 2009)'
_computing_data_collection 'SAINT v7.68A (Bruker, 2009)'
_computing_data_reduction 'SAINT v7.68A (Bruker, 2009)'
_computing_molecular_graphics 'Olex2 1.5 (Dolomanov et al., 2009)'
_computing_publication_material 'Olex2 1.5 (Dolomanov et al., 2009)'
_computing_structure_refinement 'SHELXL 2018/3 (Sheldrick, 2015)'
_computing_structure_solution 'SHELXT 2018/2 (Sheldrick, 2018)'
_diffrn_ambient_temperature 296.15
_diffrn_measured_fraction_theta_full 0.969
_diffrn_measured_fraction_theta_max 0.924
_diffrn_measurement_device_type 'Bruker APEX2 CCD'
_diffrn_radiation_type MoK\a
_diffrn_radiation_wavelength 0.71073
_diffrn_reflns_av_R_equivalents 0.1088
_diffrn_reflns_av_unetI/netI 0.1316
_diffrn_reflns_Laue_measured_fraction_full 0.969
_diffrn_reflns_Laue_measured_fraction_max 0.924
_diffrn_reflns_limit_h_max 23
_diffrn_reflns_limit_h_min -18
_diffrn_reflns_limit_k_max 21
_diffrn_reflns_limit_k_min -21
_diffrn_reflns_limit_l_max 32
_diffrn_reflns_limit_l_min -31
_diffrn_reflns_number 49840
_diffrn_reflns_point_group_measured_fraction_full 0.969
_diffrn_reflns_point_group_measured_fraction_max 0.924
_diffrn_reflns_theta_full 25.242
_diffrn_reflns_theta_max 27.730
_diffrn_reflns_theta_min 1.514
_exptl_absorpt_coefficient_mu 1.878
_exptl_absorpt_correction_T_max 0.8136
_exptl_absorpt_correction_T_min 0.6851
_exptl_absorpt_correction_type multi-scan
_exptl_absorpt_process_details 'SADABS-2016/2 (Bruker,2016/2) was used for absorption correction.'
_exptl_crystal_colour brown
_exptl_crystal_colour_primary brown
_exptl_crystal_density_diffrn 1.238
_exptl_crystal_description block
_exptl_crystal_F_000 2528
_exptl_crystal_size_max 0.12
_exptl_crystal_size_mid 0.1
_exptl_crystal_size_min 0.1
_refine_diff_density_max 1.996
_refine_diff_density_min -1.478
_refine_diff_density_rms 0.214
_refine_ls_extinction_method none
_refine_ls_goodness_of_fit_ref 1.075
_refine_ls_hydrogen_treatment constr
_refine_ls_matrix_type full
_refine_ls_number_parameters 689
_refine_ls_number_reflns 14822
_refine_ls_number_restraints 1103
_refine_ls_restrained_S_all 1.051
_refine_ls_R_factor_all 0.1484
_refine_ls_R_factor_gt 0.0895
_refine_ls_shift/su_max 0.001
_refine_ls_shift/su_mean 0.000
_refine_ls_structure_factor_coef Fsqd
_refine_ls_weighting_details 'w=1/[\s^2^(Fo^2^)+(0.1225P)^2^+5.1844P] where P=(Fo^2^+2Fc^2^)/3'
_refine_ls_weighting_scheme calc
_refine_ls_wR_factor_gt 0.2188
_refine_ls_wR_factor_ref 0.2422
_reflns_Friedel_coverage 0.000
_reflns_number_gt 8487
_reflns_number_total 14822
_reflns_threshold_expression 'I > 2\s(I)'
_cod_data_source_file d1nj03652a2.cif
_cod_data_source_block 1_CCDC2
_cod_depositor_comments 'Adding full bibliography for 7060989--7060993.cif.'
_cod_database_code 7060992
_shelx_shelxl_version_number 2018/3
_shelx_space_group_comment
;
The symmetry employed for this shelxl refinement is uniquely defined
by the following loop, which should always be used as a source of
symmetry information in preference to the above space-group names.
They are only intended as comments.
;
_shelx_estimated_absorpt_t_max 0.834
_shelx_estimated_absorpt_t_min 0.806
_olex2_refinement_description
;
1. Fixed Uiso
 At 1.2 times of:
  All C(H) groups, All C(H,H) groups, All N(H) groups, All O(H) groups
 At 1.5 times of:
  All C(H,H,H) groups, All O(H,H) groups
2. Shared sites
{O2, O2A}
{N12, N12A}
{O8, O8A}
3. Restrained distances
 O9B-N14B \\sim O11B-N14B \\sim O12B-N14B \\sim O12A-N14A \\sim O11A-N14A \\sim
O9A-N14A
 with sigma of 0.02
 O12B-O11B \\sim O9B-O12B \\sim O9B-O11B
 with sigma of 0.02
4. Restrained planarity
 N14B, O9B, O11B, O12B
 with sigma of 0.1
 N14A, O12A, O11A, O9A
 with sigma of 0.1
5. Uiso/Uaniso restraints and constraints
N14A \\sim O11A \\sim O12A \\sim O9A \\sim O11B \\sim O9B \\sim N14B \\sim
O12B: within 2A with sigma of 0.01 and sigma for terminal atoms of 0.02 within
2A
Uanis(C23) \\sim Ueq: with sigma of 0.001 and sigma for terminal atoms of 0.002
Uanis(C38) \\sim Ueq: with sigma of 0.001 and sigma for terminal atoms of 0.002
Uanis(O11A) \\sim Ueq, Uanis(N14A) \\sim Ueq, Uanis(O12A) \\sim Ueq, Uanis(O9A)
\\sim Ueq, Uanis(O12B) \\sim Ueq, Uanis(N14B) \\sim Ueq, Uanis(O9B) \\sim Ueq,
Uanis(O11B) \\sim Ueq: with sigma of 0.01 and sigma for terminal atoms of 0.02
Uanis(O8) = Uanis(O8A)
Uanis(N12) = Uanis(N12A)
Uanis(O2) = Uanis(O2A)
6. Rigid body (RIGU) restrains
 All non-hydrogen atoms
 with sigma for 1-2 distances of 0.001 and sigma for 1-3 distances of 0.001
7. Others
 Sof(N14B)=Sof(O9B)=Sof(O11B)=Sof(O12B)=1-FVAR(1)
 Sof(O11A)=Sof(N14A)=Sof(O12A)=Sof(O9A)=FVAR(1)
 Fixed Sof: N12(0.5) O2(0.5) O8(0.5) O2A(0.5) N12A(0.5) O8A(0.5)
8.a Riding coordinates:
 O4(H4B), O1W(H1WA,H1WB), O2W(H2WA,H2WB), O3W(H3WA,H3WB)
8.b Secondary CH2 refined with riding coordinates:
 C7(H7A,H7B), C37(H37A,H37B), C22(H22A,H22B)
8.c Aromatic/amide H refined with riding coordinates:
 C2(H2), C4(H4), C9(H9), C12(H12), C13(H13), C14(H14), C15(H15), C32(H32),
 C34(H34), C39(H39), C42(H42), C43(H43), C44(H44), C45(H45), C16(H16), C18(H18),
  C24(H24), C27(H27), C28(H28), C29(H29), C30(H30), N4(H4A), N11(H11), N8(H8)
8.d Idealised Me refined as rotating group:
 C8(H8A,H8B,H8C), C38(H38A,H38B,H38C), C23(H23A,H23B,H23C)
;
_smtbx_masks_void_probe_radius 1.2
_smtbx_masks_void_truncation_radius 1.2
_olex2_submission_special_instructions 'No special instructions were received'

loop_
_space_group_symop_operation_xyz
'x, y, z'
'-x+1/2, y+1/2, -z+1/2'
'-x, -y, -z'
'x-1/2, -y-1/2, z-1/2'

loop_
_atom_site_label
_atom_site_type_symbol
_atom_site_fract_x
_atom_site_fract_y
_atom_site_fract_z
_atom_site_U_iso_or_equiv
_atom_site_adp_type
_atom_site_occupancy
_atom_site_site_symmetry_order
_atom_site_calc_flag
_atom_site_refinement_flags_posn
_atom_site_refinement_flags_adp
_atom_site_refinement_flags_occupancy
_atom_site_disorder_assembly
_atom_site_disorder_group
C1 C 0.7178(6) 0.2868(6) 0.8671(5) 0.040(2) Uani 1 1 d . . . . .
C2 C 0.7729(7) 0.2292(7) 0.8956(5) 0.053(3) Uani 1 1 d . . . . .
H2 H 0.825647 0.245692 0.914840 0.064 Uiso 1 1 calc R U . . .
C3 C 0.7516(7) 0.1469(7) 0.8964(5) 0.050(3) Uani 1 1 d . . . . .
C4 C 0.6760(7) 0.1253(6) 0.8694(5) 0.045(3) Uani 1 1 d . . . . .
H4 H 0.661223 0.069976 0.871529 0.054 Uiso 1 1 calc R U . . .
C5 C 0.6180(6) 0.1799(6) 0.8383(4) 0.035(2) Uani 1 1 d . . . . .
C6 C 0.6412(6) 0.2627(6) 0.8398(5) 0.036(2) Uani 1 1 d . . . . .
C7 C 0.7390(6) 0.3746(6) 0.8628(6) 0.050(2) Uani 1 1 d . . . . .
H7A H 0.795846 0.382714 0.883599 0.060 Uiso 1 1 calc R U . A 1
H7B H 0.730694 0.388667 0.822449 0.060 Uiso 1 1 calc R U . A 1
C8 C 0.8138(9) 0.0877(8) 0.9286(7) 0.079(5) Uani 1 1 d . . . . .
H8A H 0.802565 0.070968 0.963472 0.119 Uiso 1 1 calc R U . . .
H8B H 0.866028 0.113837 0.938328 0.119 Uiso 1 1 calc R U . . .
H8C H 0.813463 0.039629 0.904874 0.119 Uiso 1 1 calc R U . . .
C9 C 0.5420(6) 0.1524(6) 0.8086(5) 0.037(2) Uani 1 1 d . . . . .
H9 H 0.529844 0.097044 0.813985 0.045 Uiso 1 1 calc R U . . .
C10 C 0.3652(6) 0.1891(6) 0.7070(5) 0.036(2) Uani 1 1 d . . . . .
C11 C 0.2941(7) 0.1403(6) 0.6782(5) 0.041(2) Uani 1 1 d . . . . .
C12 C 0.2951(8) 0.0543(7) 0.6761(5) 0.054(3) Uani 1 1 d . . . . .
H12 H 0.341024 0.024274 0.696095 0.064 Uiso 1 1 calc R U . . .
C13 C 0.2292(8) 0.0165(7) 0.6452(5) 0.058(3) Uani 1 1 d . . . . .
H13 H 0.230567 -0.041389 0.643430 0.070 Uiso 1 1 calc R U . . .
N6 N 0.1631(6) 0.0527(6) 0.6170(4) 0.055(2) Uani 1 1 d . . . . .
C14 C 0.1610(7) 0.1332(8) 0.6200(6) 0.060(3) Uani 1 1 d . . . . .
H14 H 0.112837 0.160092 0.600456 0.072 Uiso 1 1 calc R U . . .
C15 C 0.2250(7) 0.1810(7) 0.6499(5) 0.047(3) Uani 1 1 d . . . . .
H15 H 0.221420 0.238789 0.650914 0.057 Uiso 1 1 calc R U . . .
C31 C 0.5471(6) 0.6109(6) 0.7847(5) 0.0428(17) Uani 1 1 d . . . . .
C32 C 0.5768(7) 0.6840(6) 0.7703(6) 0.050(2) Uani 1 1 d . . . . .
H32 H 0.560593 0.733819 0.782950 0.060 Uiso 1 1 calc R U . . .
C33 C 0.6279(7) 0.6869(7) 0.7389(6) 0.053(2) Uani 1 1 d . . . . .
C34 C 0.6507(7) 0.6119(7) 0.7204(6) 0.054(3) Uani 1 1 d . . . . .
H34 H 0.687287 0.611798 0.699068 0.065 Uiso 1 1 calc R U . . .
C35 C 0.6211(6) 0.5389(6) 0.7327(5) 0.0418(18) Uani 1 1 d . . . . .
C36 C 0.5692(6) 0.5367(5) 0.7629(5) 0.0382(18) Uani 1 1 d . . . . .
C37 C 0.4921(6) 0.6075(6) 0.8189(5) 0.0448(18) Uani 1 1 d . . . . .
H37A H 0.481071 0.663640 0.829276 0.054 Uiso 1 1 calc R U . B 1
H37B H 0.441338 0.583157 0.795886 0.054 Uiso 1 1 calc R U . B 1
C38 C 0.6590(8) 0.7652(7) 0.7249(5) 0.054(2) Uani 1 1 d . U . . .
H38A H 0.618121 0.792185 0.694256 0.081 Uiso 1 1 calc R U . . .
H38B H 0.705813 0.754873 0.712609 0.081 Uiso 1 1 calc R U . . .
H38C H 0.673587 0.800307 0.758627 0.081 Uiso 1 1 calc R U . . .
C39 C 0.6479(6) 0.4683(6) 0.7087(5) 0.042(2) Uani 1 1 d . . . . .
H39 H 0.688622 0.474414 0.691232 0.051 Uiso 1 1 calc R U . . .
C40 C 0.6226(7) 0.2639(6) 0.6814(6) 0.050(2) Uani 1 1 d . . . . .
C41 C 0.6616(8) 0.1975(7) 0.6608(6) 0.055(3) Uani 1 1 d . . . . .
C42 C 0.7141(8) 0.2076(8) 0.6322(6) 0.062(3) Uani 1 1 d . . . . .
H42 H 0.727069 0.260906 0.622799 0.075 Uiso 1 1 calc R U . . .
C43 C 0.7500(9) 0.1392(7) 0.6161(6) 0.060(3) Uani 1 1 d . . . . .
H43 H 0.785764 0.147422 0.594642 0.072 Uiso 1 1 calc R U . C 1
N12 N 0.7363(7) 0.0653(6) 0.6294(6) 0.067(3) Uani 0.5 1 d . . P D 1
C44 C 0.6874(10) 0.0565(8) 0.6585(8) 0.086(5) Uani 1 1 d . . . . .
H44 H 0.677226 0.002894 0.669194 0.104 Uiso 1 1 calc R U . D 1
C45 C 0.6494(9) 0.1199(7) 0.6748(7) 0.073(4) Uani 1 1 d . . . . .
H45 H 0.613920 0.109512 0.696207 0.087 Uiso 1 1 calc R U . . .
C21 C 0.3009(6) 0.3890(6) 0.7582(4) 0.0350(17) Uani 1 1 d . . . . .
C16 C 0.2231(6) 0.3608(6) 0.7516(5) 0.045(2) Uani 1 1 d . . . . .
H16 H 0.180173 0.386507 0.724065 0.054 Uiso 1 1 calc R U . . .
C17 C 0.2067(7) 0.2973(8) 0.7835(6) 0.058(3) Uani 1 1 d . . . . .
C18 C 0.2698(6) 0.2645(7) 0.8235(6) 0.053(3) Uani 1 1 d . . . . .
H18 H 0.260388 0.221048 0.846121 0.063 Uiso 1 1 calc R U . . .
C19 C 0.3475(6) 0.2909(6) 0.8332(5) 0.041(2) Uani 1 1 d . . . . .
C20 C 0.3627(6) 0.3539(5) 0.7998(5) 0.0352(19) Uani 1 1 d . . . . .
C23 C 0.1242(7) 0.2685(8) 0.7730(5) 0.051(2) Uani 1 1 d . U . . .
H23A H 0.109493 0.232824 0.739636 0.077 Uiso 1 1 calc R U . . .
H23B H 0.088284 0.315545 0.766299 0.077 Uiso 1 1 calc R U . . .
H23C H 0.120146 0.238214 0.806283 0.077 Uiso 1 1 calc R U . . .
C24 C 0.4087(6) 0.2516(7) 0.8786(5) 0.046(3) Uani 1 1 d . . . . .
H24 H 0.395407 0.203948 0.895667 0.055 Uiso 1 1 calc R U . . .
C25 C 0.5989(6) 0.2605(6) 0.9658(5) 0.045(3) Uani 1 1 d . . . . .
C26 C 0.6528(6) 0.2114(6) 1.0109(5) 0.041(2) Uani 1 1 d . . . . .
C27 C 0.6265(7) 0.1527(6) 1.0416(5) 0.051(3) Uani 1 1 d . . . . .
H27 H 0.571629 0.140575 1.033194 0.061 Uiso 1 1 calc R U . . .
C28 C 0.6818(7) 0.1130(8) 1.0840(6) 0.061(3) Uani 1 1 d . . . . .
H28 H 0.663665 0.074830 1.106304 0.073 Uiso 1 1 calc R U . . .
N9 N 0.7591(6) 0.1242(6) 1.0962(4) 0.050(2) Uani 1 1 d . . . . .
C29 C 0.7829(7) 0.1781(8) 1.0662(5) 0.056(3) Uani 1 1 d . . . . .
H29 H 0.838268 0.186188 1.073897 0.067 Uiso 1 1 calc R U . . .
C30 C 0.7320(6) 0.2240(7) 1.0240(5) 0.051(3) Uani 1 1 d . . . . .
H30 H 0.752153 0.264085 1.004235 0.061 Uiso 1 1 calc R U . . .
C22 C 0.3197(6) 0.4572(6) 0.7248(5) 0.0441(19) Uani 1 1 d . . . . .
H22A H 0.269939 0.479249 0.698640 0.053 Uiso 1 1 calc R U . . .
H22B H 0.346184 0.501517 0.750953 0.053 Uiso 1 1 calc R U . . .
Eu1 Eu 0.55131(3) 0.41591(3) 0.87567(2) 0.03573(18) Uani 1 1 d . . . . .
Eu2 Eu 0.49033(3) 0.34654(3) 0.73147(2) 0.03429(18) Uani 1 1 d . . . . .
N4 N 0.4179(6) 0.1520(5) 0.7501(4) 0.054(3) Uani 1 1 d . . . . .
H4A H 0.409380 0.103318 0.762107 0.065 Uiso 1 1 calc R U . . .
N5 N 0.4873(5) 0.1952(5) 0.7748(4) 0.0374(14) Uani 1 1 d . . . . .
N11 N 0.6534(6) 0.3380(5) 0.6845(4) 0.046(2) Uani 1 1 d . . . . .
H11 H 0.693120 0.349413 0.671263 0.055 Uiso 1 1 calc R U . . .
N10 N 0.6179(5) 0.3974(5) 0.7104(4) 0.0410(13) Uani 1 1 d . . . . .
N8 N 0.5287(5) 0.2317(5) 0.9384(4) 0.046(2) Uani 1 1 d . . . . .
H8 H 0.513187 0.183552 0.946694 0.055 Uiso 1 1 calc R U . . .
N13 N 0.4804(5) 0.2789(5) 0.8966(4) 0.0393(15) Uani 1 1 d . . . . .
N14B N 0.408(2) 0.3123(19) 1.0173(14) 0.097(4) Uani 0.274(15) 1 d D U P E 2
O1 O 0.5869(4) 0.3195(4) 0.8175(3) 0.0370(10) Uani 1 1 d . . . . .
O2 O 0.6929(4) 0.4275(4) 0.8856(3) 0.0445(13) Uani 0.5 1 d . . P F 1
O3 O 0.3767(4) 0.2578(4) 0.6906(3) 0.0364(13) Uani 1 1 d . . . . .
O4 O 0.3696(4) 0.4311(4) 0.6932(3) 0.0376(12) Uani 1 1 d . . . . .
H4B H 0.335829 0.401417 0.660925 0.045 Uiso 1 1 d R U . . .
O5 O 0.4367(4) 0.3796(4) 0.8066(3) 0.0344(10) Uani 1 1 d . . . . .
O6 O 0.6207(4) 0.3281(4) 0.9528(3) 0.0445(14) Uani 1 1 d . . . . .
O7 O 0.5400(4) 0.4693(4) 0.7780(3) 0.0374(10) Uani 1 1 d . . . . .
O8 O 0.5224(5) 0.5619(4) 0.8682(4) 0.0500(14) Uani 0.5 1 d . . P F 1
O9B O 0.447(3) 0.366(2) 1.005(2) 0.096(5) Uani 0.274(15) 1 d D U P E 2
O11B O 0.434(3) 0.244(2) 1.027(2) 0.103(5) Uani 0.274(15) 1 d D U P E 2
O12B O 0.342(2) 0.328(2) 1.0186(19) 0.100(5) Uani 0.274(15) 1 d D U P E 2
O10 O 0.5637(5) 0.2477(4) 0.6968(4) 0.0491(14) Uani 1 1 d . . . . .
O1W O 0.4632(5) 0.3768(6) 0.6319(3) 0.0555(16) Uani 1 1 d . . . . .
H1WA H 0.426798 0.412501 0.622064 0.083 Uiso 1 1 d R U . . .
H1WB H 0.505058 0.395111 0.626094 0.083 Uiso 1 1 d R U . . .
O2W O 0.4577(5) 0.4463(4) 0.9271(3) 0.0491(14) Uani 1 1 d . . . . .
H2WA H 0.482892 0.461751 0.960571 0.074 Uiso 1 1 d R U . . .
H2WB H 0.426722 0.484071 0.910051 0.074 Uiso 1 1 d R U . . .
O3W O 0.6262(5) 0.4921(5) 0.9631(4) 0.0635(18) Uani 1 1 d . . . . .
H3WA H 0.675111 0.479919 0.971477 0.095 Uiso 1 1 d R U . . .
H3WB H 0.620411 0.543069 0.956737 0.095 Uiso 1 1 d R U . . .
O11A O 0.4042(12) 0.2387(10) 1.0006(8) 0.106(4) Uani 0.726(15) 1 d D U P E 1
N14A N 0.4239(11) 0.2991(10) 1.0303(7) 0.088(3) Uani 0.726(15) 1 d D U P E 1
O12A O 0.4078(11) 0.2970(10) 1.0741(7) 0.102(4) Uani 0.726(15) 1 d D U P E 1
O9A O 0.4685(12) 0.3530(11) 1.0303(8) 0.097(4) Uani 0.726(15) 1 d D U P E 1
O2A O 0.6929(4) 0.4275(4) 0.8856(3) 0.0445(13) Uani 0.5 1 d . . P F 2
N12A N 0.7363(7) 0.0653(6) 0.6294(6) 0.067(3) Uani 0.5 1 d . . P D 2
O8A O 0.5224(5) 0.5619(4) 0.8682(4) 0.0500(14) Uani 0.5 1 d . . P F 2

loop_
_atom_site_aniso_label
_atom_site_aniso_U_11
_atom_site_aniso_U_22
_atom_site_aniso_U_33
_atom_site_aniso_U_23
_atom_site_aniso_U_13
_atom_site_aniso_U_12
C1 0.028(3) 0.032(2) 0.052(6) 0.001(3) 0.001(3) 0.003(2)
C2 0.037(3) 0.043(3) 0.064(7) -0.001(4) -0.007(4) 0.013(3)
C3 0.051(3) 0.038(3) 0.051(6) 0.003(4) 0.003(4) 0.018(3)
C4 0.055(3) 0.027(3) 0.047(6) 0.001(3) 0.004(3) 0.014(3)
C5 0.040(3) 0.023(2) 0.040(5) 0.003(3) 0.008(3) 0.002(2)
C6 0.029(2) 0.023(2) 0.048(6) 0.002(3) 0.000(3) 0.0047(18)
C7 0.030(4) 0.035(3) 0.074(6) 0.001(3) -0.002(4) -0.003(2)
C8 0.076(6) 0.060(6) 0.079(9) 0.006(6) -0.010(7) 0.038(6)
C9 0.042(3) 0.026(4) 0.043(5) 0.002(3) 0.009(3) -0.002(2)
C10 0.040(3) 0.023(2) 0.043(4) -0.011(2) 0.009(3) -0.004(2)
C11 0.043(3) 0.033(3) 0.043(5) -0.003(3) 0.007(3) -0.012(2)
C12 0.059(4) 0.032(3) 0.061(7) -0.006(3) 0.004(4) -0.016(3)
C13 0.063(5) 0.042(4) 0.059(7) -0.005(4) 0.004(4) -0.024(3)
N6 0.058(4) 0.053(4) 0.050(6) 0.001(4) 0.010(4) -0.024(3)
C14 0.047(4) 0.054(4) 0.067(8) 0.002(4) 0.000(4) -0.020(3)
C15 0.043(3) 0.041(4) 0.052(6) -0.002(4) 0.005(3) -0.011(3)
C31 0.031(4) 0.023(2) 0.066(4) 0.000(3) 0.001(3) 0.003(3)
C32 0.054(6) 0.021(2) 0.077(7) 0.000(4) 0.021(5) 0.004(3)
C33 0.050(5) 0.037(2) 0.068(7) -0.003(4) 0.015(5) -0.002(3)
C34 0.053(6) 0.037(2) 0.081(8) 0.003(4) 0.031(5) -0.002(3)
C35 0.030(4) 0.033(2) 0.057(5) 0.002(3) 0.004(3) -0.001(3)
C36 0.028(4) 0.019(2) 0.062(5) 0.005(3) 0.005(3) 0.001(2)
C37 0.042(4) 0.017(4) 0.071(4) -0.002(3) 0.010(3) 0.003(3)
C38 0.057(3) 0.047(2) 0.057(3) 0.0011(18) 0.0171(19) -0.0037(18)
C39 0.034(5) 0.032(2) 0.057(6) 0.005(3) 0.008(4) 0.000(3)
C40 0.050(4) 0.030(2) 0.076(6) 0.003(3) 0.028(4) 0.002(2)
C41 0.063(6) 0.037(3) 0.072(7) 0.003(4) 0.031(5) 0.009(4)
C42 0.077(7) 0.038(3) 0.085(9) -0.019(5) 0.045(6) -0.010(4)
C43 0.074(8) 0.043(3) 0.071(8) -0.015(4) 0.036(6) -0.003(4)
N12 0.059(6) 0.043(3) 0.113(9) -0.006(4) 0.048(6) 0.007(4)
C44 0.096(10) 0.036(4) 0.160(12) 0.001(6) 0.089(10) 0.013(5)
C45 0.072(8) 0.036(3) 0.132(12) 0.007(5) 0.064(8) 0.015(4)
C21 0.027(2) 0.025(3) 0.045(4) -0.007(3) -0.002(2) 0.005(2)
C16 0.025(2) 0.039(5) 0.062(6) -0.004(4) -0.001(3) 0.003(3)
C17 0.036(2) 0.052(5) 0.076(6) 0.007(4) 0.004(3) 0.000(3)
C18 0.032(2) 0.044(5) 0.075(7) 0.008(4) 0.005(3) -0.006(3)
C19 0.031(2) 0.029(4) 0.054(5) 0.002(3) 0.001(3) -0.002(3)
C20 0.025(2) 0.025(4) 0.048(4) -0.002(3) -0.002(2) 0.000(2)
C23 0.043(2) 0.054(3) 0.054(3) 0.0014(19) 0.0110(18) -0.0016(18)
C24 0.030(2) 0.039(5) 0.060(6) 0.010(4) 0.001(3) -0.002(3)
C25 0.033(3) 0.036(3) 0.054(5) 0.009(3) -0.006(3) -0.003(3)
C26 0.036(3) 0.027(4) 0.050(5) 0.001(3) -0.004(3) 0.000(3)
C27 0.043(4) 0.040(5) 0.056(5) 0.009(4) -0.006(4) -0.008(4)
C28 0.052(4) 0.045(6) 0.068(7) 0.017(5) -0.009(4) -0.005(4)
N9 0.051(3) 0.048(5) 0.039(5) 0.008(3) -0.003(3) 0.004(4)
C29 0.045(4) 0.060(6) 0.053(6) 0.020(5) -0.001(4) 0.011(4)
C30 0.035(3) 0.057(6) 0.049(6) 0.018(4) -0.003(3) 0.002(3)
C22 0.029(4) 0.038(4) 0.056(5) 0.007(3) -0.001(3) 0.009(3)
Eu1 0.0273(3) 0.0196(2) 0.0500(4) 0.0029(2) -0.0036(2) 0.00022(19)
Eu2 0.0292(3) 0.0194(2) 0.0475(3) -0.0005(2) 0.0014(2) -0.0022(2)
N4 0.050(3) 0.027(3) 0.067(5) 0.005(3) -0.008(3) -0.018(3)
N5 0.039(3) 0.020(2) 0.047(4) -0.002(2) 0.0037(19) -0.0071(19)
N11 0.042(4) 0.028(2) 0.070(6) 0.012(3) 0.021(4) 0.007(2)
N10 0.031(3) 0.028(2) 0.059(4) 0.006(3) 0.007(3) 0.003(2)
N8 0.035(3) 0.027(3) 0.061(5) 0.010(3) -0.007(3) -0.002(2)
N13 0.028(2) 0.029(3) 0.052(4) 0.007(2) -0.001(2) 0.002(2)
N14B 0.104(6) 0.095(6) 0.096(7) -0.026(5) 0.037(5) -0.015(5)
O1 0.026(2) 0.0215(19) 0.055(2) 0.0031(18) -0.0008(19) 0.0016(17)
O2 0.030(2) 0.024(2) 0.068(4) 0.005(2) -0.0027(19) -0.0055(17)
O3 0.036(2) 0.024(2) 0.044(3) -0.0074(19) 0.004(2) -0.003(2)
O4 0.031(3) 0.023(2) 0.049(3) 0.005(2) -0.002(2) 0.002(2)
O5 0.0253(18) 0.025(2) 0.045(2) 0.0038(18) -0.0016(17) 0.0016(17)
O6 0.032(3) 0.036(2) 0.053(3) 0.008(2) -0.006(2) -0.003(2)
O7 0.029(3) 0.0204(18) 0.055(3) 0.0047(17) 0.0015(18) -0.0005(19)
O8 0.055(4) 0.019(2) 0.072(3) -0.0015(18) 0.012(3) 0.005(2)
O9B 0.107(8) 0.094(7) 0.091(11) -0.032(8) 0.037(8) -0.017(6)
O11B 0.109(8) 0.096(6) 0.106(9) -0.026(6) 0.036(7) -0.013(6)
O12B 0.104(6) 0.098(8) 0.102(10) -0.028(8) 0.037(6) -0.015(6)
O10 0.052(3) 0.025(2) 0.078(4) -0.003(2) 0.032(3) -0.001(2)
O1W 0.036(3) 0.076(5) 0.050(3) 0.011(3) 0.006(2) -0.002(3)
O2W 0.052(3) 0.034(3) 0.056(4) 0.003(3) 0.009(3) 0.011(3)
O3W 0.061(4) 0.047(3) 0.064(3) -0.019(3) -0.009(3) 0.000(3)
O11A 0.112(8) 0.103(6) 0.104(7) -0.046(5) 0.036(7) -0.025(6)
N14A 0.099(6) 0.087(5) 0.088(5) -0.031(4) 0.041(5) -0.017(4)
O12A 0.119(7) 0.105(7) 0.095(6) -0.029(5) 0.052(5) -0.020(6)
O9A 0.112(7) 0.096(6) 0.093(8) -0.036(5) 0.046(6) -0.028(5)
O2A 0.030(2) 0.024(2) 0.068(4) 0.005(2) -0.0027(19) -0.0055(17)
N12A 0.059(6) 0.043(3) 0.113(9) -0.006(4) 0.048(6) 0.007(4)
O8A 0.055(4) 0.019(2) 0.072(3) -0.0015(18) 0.012(3) 0.005(2)

loop_
_atom_type_symbol
_atom_type_description
_atom_type_scat_dispersion_real
_atom_type_scat_dispersion_imag
_atom_type_scat_source
C C 0.0033 0.0016 'International Tables Vol C Tables 4.2.6.8 and 6.1.1.4'
H H 0.0000 0.0000 'International Tables Vol C Tables 4.2.6.8 and 6.1.1.4'
Eu Eu -0.1578 3.6682 'International Tables Vol C Tables 4.2.6.8 and 6.1.1.4'
N N 0.0061 0.0033 'International Tables Vol C Tables 4.2.6.8 and 6.1.1.4'
O O 0.0106 0.0060 'International Tables Vol C Tables 4.2.6.8 and 6.1.1.4'

loop_
_geom_angle_atom_site_label_1
_geom_angle_atom_site_label_2
_geom_angle_atom_site_label_3
_geom_angle
_geom_angle_site_symmetry_1
_geom_angle_site_symmetry_3
_geom_angle_publ_flag
C2 C1 C7 122.5(9) . . ?
C6 C1 C2 119.4(10) . . ?
C6 C1 C7 118.1(9) . . ?
C1 C2 H2 119.6 . . ?
C1 C2 C3 120.8(10) . . ?
C3 C2 H2 119.6 . . ?
C2 C3 C8 118.2(11) . . ?
C4 C3 C2 118.4(10) . . ?
C4 C3 C8 123.4(11) . . ?
C3 C4 H4 118.1 . . ?
C3 C4 C5 123.8(10) . . ?
C5 C4 H4 118.1 . . ?
C4 C5 C6 116.0(9) . . ?
C9 C5 C4 120.7(9) . . ?
C9 C5 C6 123.2(9) . . ?
C1 C6 C5 121.5(9) . . ?
O1 C6 C1 118.8(8) . . ?
O1 C6 C5 119.5(8) . . ?
C1 C7 H7A 109.2 . . ?
C1 C7 H7B 109.2 . . ?
H7A C7 H7B 107.9 . . ?
O2 C7 C1 111.9(10) . . ?
O2 C7 H7A 109.2 . . ?
O2 C7 H7B 109.2 . . ?
O2A C7 C1 111.9(10) . . ?
C3 C8 H8A 109.5 . . ?
C3 C8 H8B 109.5 . . ?
C3 C8 H8C 109.5 . . ?
H8A C8 H8B 109.5 . . ?
H8A C8 H8C 109.5 . . ?
H8B C8 H8C 109.5 . . ?
C5 C9 H9 117.2 . . ?
N5 C9 C5 125.7(9) . . ?
N5 C9 H9 117.2 . . ?
N4 C10 C11 115.3(9) . . ?
O3 C10 C11 122.4(9) . . ?
O3 C10 N4 122.2(9) . . ?
C12 C11 C10 122.6(10) . . ?
C15 C11 C10 118.4(9) . . ?
C15 C11 C12 118.9(10) . . ?
C11 C12 H12 121.1 . . ?
C13 C12 C11 117.7(12) . . ?
C13 C12 H12 121.1 . . ?
C12 C13 H13 117.3 . . ?
N6 C13 C12 125.4(12) . . ?
N6 C13 H13 117.3 . . ?
C13 N6 C14 117.3(10) . . ?
N6 C14 H14 118.0 . . ?
N6 C14 C15 123.9(12) . . ?
C15 C14 H14 118.0 . . ?
C11 C15 C14 116.8(11) . . ?
C11 C15 H15 121.6 . . ?
C14 C15 H15 121.6 . . ?
C32 C31 C36 117.6(11) . . ?
C32 C31 C37 123.1(10) . . ?
C36 C31 C37 119.2(9) . . ?
C31 C32 H32 118.5 . . ?
C33 C32 C31 123.0(11) . . ?
C33 C32 H32 118.5 . . ?
C32 C33 C34 117.3(11) . . ?
C32 C33 C38 121.6(11) . . ?
C34 C33 C38 121.1(12) . . ?
C33 C34 H34 119.3 . . ?
C35 C34 C33 121.3(12) . . ?
C35 C34 H34 119.3 . . ?
C34 C35 C39 114.3(11) . . ?
C36 C35 C34 121.0(11) . . ?
C36 C35 C39 124.6(10) . . ?
C35 C36 C31 119.6(9) . . ?
O7 C36 C31 115.3(10) . . ?
O7 C36 C35 124.8(9) . . ?
C31 C37 H37A 109.2 . . ?
C31 C37 H37B 109.2 . . ?
H37A C37 H37B 107.9 . . ?
O8 C37 C31 112.1(9) . . ?
O8 C37 H37A 109.2 . . ?
O8 C37 H37B 109.2 . . ?
O8A C37 C31 112.1(9) . . ?
C33 C38 H38A 109.5 . . ?
C33 C38 H38B 109.5 . . ?
C33 C38 H38C 109.5 . . ?
H38A C38 H38B 109.5 . . ?
H38A C38 H38C 109.5 . . ?
H38B C38 H38C 109.5 . . ?
C35 C39 H39 119.3 . . ?
N10 C39 C35 121.5(11) . . ?
N10 C39 H39 119.3 . . ?
C41 C40 Eu2 155.9(8) . . ?
N11 C40 C41 118.2(11) . . ?
N11 C40 Eu2 85.8(7) . . ?
O10 C40 C41 118.5(10) . . ?
O10 C40 Eu2 37.4(5) . . ?
O10 C40 N11 123.3(11) . . ?
C42 C41 C40 124.7(11) . . ?
C42 C41 C45 116.2(12) . . ?
C45 C41 C40 118.9(12) . . ?
C41 C42 H42 120.1 . . ?
C41 C42 C43 119.8(12) . . ?
C43 C42 H42 120.1 . . ?
C42 C43 H43 118.7 . . ?
N12 C43 C42 122.6(13) . . ?
N12 C43 H43 118.7 . . ?
N12A C43 C42 122.6(13) . . ?
C44 N12 C43 116.9(12) . . ?
N12 C44 H44 118.2 . . ?
N12 C44 C45 123.6(14) . . ?
C45 C44 H44 118.2 . . ?
N12A C44 C45 123.6(14) . . ?
C41 C45 C44 120.7(14) . . ?
C41 C45 H45 119.6 . . ?
C44 C45 H45 119.6 . . ?
C16 C21 C22 123.7(9) . . ?
C20 C21 C16 118.5(10) . . ?
C20 C21 C22 117.7(9) . . ?
C21 C16 H16 118.6 . . ?
C17 C16 C21 122.8(10) . . ?
C17 C16 H16 118.6 . . ?
C16 C17 C23 120.3(11) . . ?
C18 C17 C16 116.2(11) . . ?
C18 C17 C23 123.5(12) . . ?
C17 C18 H18 118.2 . . ?
C17 C18 C19 123.6(12) . . ?
C19 C18 H18 118.2 . . ?
C18 C19 C20 119.1(10) . . ?
C18 C19 C24 117.5(10) . . ?
C20 C19 C24 123.4(9) . . ?
C21 C20 C19 119.7(9) . . ?
O5 C20 C21 119.3(9) . . ?
O5 C20 C19 121.0(8) . . ?
C17 C23 H23A 109.5 . . ?
C17 C23 H23B 109.5 . . ?
C17 C23 H23C 109.5 . . ?
H23A C23 H23B 109.5 . . ?
H23A C23 H23C 109.5 . . ?
H23B C23 H23C 109.5 . . ?
C19 C24 H24 118.7 . . ?
N13 C24 C19 122.5(10) . . ?
N13 C24 H24 118.7 . . ?
N8 C25 C26 119.4(9) . . ?
O6 C25 C26 120.2(9) . . ?
O6 C25 N8 120.4(9) . . ?
C27 C26 C25 123.1(10) . . ?
C30 C26 C25 118.9(10) . . ?
C30 C26 C27 118.0(10) . . ?
C26 C27 H27 121.0 . . ?
C28 C27 C26 117.9(11) . . ?
C28 C27 H27 121.0 . . ?
C27 C28 H28 117.9 . . ?
N9 C28 C27 124.1(12) . . ?
N9 C28 H28 117.9 . . ?
C29 N9 C28 117.1(10) . . ?
N9 C29 H29 118.3 . . ?
N9 C29 C30 123.5(12) . . ?
C30 C29 H29 118.3 . . ?
C26 C30 C29 119.3(12) . . ?
C26 C30 H30 120.4 . . ?
C29 C30 H30 120.4 . . ?
C21 C22 H22A 109.4 . . ?
C21 C22 H22B 109.4 . . ?
H22A C22 H22B 108.0 . . ?
O4 C22 C21 111.3(8) . . ?
O4 C22 H22A 109.4 . . ?
O4 C22 H22B 109.4 . . ?
N13 Eu1 Eu2 84.73(19) . . ?
O1 Eu1 Eu2 39.90(15) . . ?
O1 Eu1 N13 77.5(3) . . ?
O1 Eu1 O2 70.0(2) . . ?
O1 Eu1 O6 85.1(3) . . ?
O1 Eu1 O7 66.8(2) . . ?
O1 Eu1 O8 134.6(3) . . ?
O1 Eu1 O2W 144.2(2) . . ?
O1 Eu1 O3W 134.0(3) . . ?
O1 Eu1 O2A 70.0(2) . . ?
O1 Eu1 O8A 134.6(3) . . ?
O2 Eu1 Eu2 96.64(19) . . ?
O2 Eu1 N13 124.5(2) . . ?
O2 Eu1 O7 81.5(2) . . ?
O2 Eu1 O3W 67.4(3) . . ?
O5 Eu1 Eu2 41.16(19) . . ?
O5 Eu1 N13 64.5(2) . . ?
O5 Eu1 O1 73.2(2) . . ?
O5 Eu1 O2 137.8(3) . . ?
O5 Eu1 O6 123.8(2) . . ?
O5 Eu1 O7 65.4(2) . . ?
O5 Eu1 O8 94.6(2) . . ?
O5 Eu1 O2W 81.5(3) . . ?
O5 Eu1 O3W 152.7(3) . . ?
O5 Eu1 O2A 137.8(3) . . ?
O5 Eu1 O8A 94.6(2) . . ?
O6 Eu1 Eu2 121.67(19) . . ?
O6 Eu1 N13 60.4(2) . . ?
O6 Eu1 O2 72.9(3) . . ?
O6 Eu1 O7 147.2(3) . . ?
O6 Eu1 O8 133.7(3) . . ?
O6 Eu1 O2W 88.5(3) . . ?
O6 Eu1 O3W 66.8(3) . . ?
O6 Eu1 O2A 72.9(3) . . ?
O6 Eu1 O8A 133.7(3) . . ?
O7 Eu1 Eu2 40.95(14) . . ?
O7 Eu1 N13 124.5(2) . . ?
O8 Eu1 Eu2 104.0(2) . . ?
O8 Eu1 N13 137.0(3) . . ?
O8 Eu1 O2 96.7(2) . . ?
O8 Eu1 O7 68.4(3) . . ?
O8 Eu1 O3W 67.7(3) . . ?
O2W Eu1 Eu2 122.55(19) . . ?
O2W Eu1 N13 68.9(3) . . ?
O2W Eu1 O2 140.5(3) . . ?
O2W Eu1 O7 124.2(2) . . ?
O2W Eu1 O8 71.2(3) . . ?
O2W Eu1 O3W 73.3(3) . . ?
O2W Eu1 O2A 140.5(3) . . ?
O2W Eu1 O8A 71.2(3) . . ?
O3W Eu1 Eu2 160.0(2) . . ?
O3W Eu1 N13 114.0(3) . . ?
O3W Eu1 O7 121.4(3) . . ?
O2A Eu1 Eu2 96.64(19) . . ?
O2A Eu1 N13 124.5(2) . . ?
O2A Eu1 O7 81.5(2) . . ?
O2A Eu1 O3W 67.4(3) . . ?
O8A Eu1 Eu2 104.0(2) . . ?
O8A Eu1 N13 137.0(3) . . ?
O8A Eu1 O7 68.4(3) . . ?
O8A Eu1 O3W 67.7(3) . . ?
O8A Eu1 O2A 96.7(2) . . ?
C40 Eu2 Eu1 118.3(2) . . ?
C40 Eu2 H1WA 85.4 . . ?
C40 Eu2 H1WB 59.2 . . ?
Eu1 Eu2 H1WA 138.3 . . ?
Eu1 Eu2 H1WB 138.3 . . ?
N5 Eu2 C40 82.6(3) . . ?
N5 Eu2 Eu1 86.24(18) . . ?
N5 Eu2 H1WA 133.0 . . ?
N5 Eu2 H1WB 130.1 . . ?
N10 Eu2 C40 44.8(3) . . ?
N10 Eu2 Eu1 94.5(2) . . ?
N10 Eu2 N5 119.6(3) . . ?
N10 Eu2 H1WA 78.7 . . ?
N10 Eu2 H1WB 52.7 . . ?
O1 Eu2 C40 81.6(3) . . ?
O1 Eu2 Eu1 40.24(17) . . ?
O1 Eu2 N5 64.1(2) . . ?
O1 Eu2 N10 78.6(3) . . ?
O1 Eu2 O3 123.3(2) . . ?
O1 Eu2 O4 139.7(2) . . ?
O1 Eu2 O5 71.9(2) . . ?
O1 Eu2 O7 69.8(2) . . ?
O1 Eu2 O10 82.5(3) . . ?
O1 Eu2 O1W 146.5(3) . . ?
O1 Eu2 H1WA 156.8 . . ?
O1 Eu2 H1WB 130.6 . . ?
O3 Eu2 C40 101.1(3) . . ?
O3 Eu2 Eu1 124.34(18) . . ?
O3 Eu2 N5 60.3(2) . . ?
O3 Eu2 N10 139.9(3) . . ?
O3 Eu2 O4 70.6(2) . . ?
O3 Eu2 H1WA 78.0 . . ?
O3 Eu2 H1WB 94.7 . . ?
O4 Eu2 C40 136.3(3) . . ?
O4 Eu2 Eu1 99.62(17) . . ?
O4 Eu2 N5 123.0(2) . . ?
O4 Eu2 N10 116.3(2) . . ?
O4 Eu2 H1WA 51.0 . . ?
O4 Eu2 H1WB 78.4 . . ?
O5 Eu2 C40 152.9(3) . . ?
O5 Eu2 Eu1 39.31(15) . . ?
O5 Eu2 N5 80.9(3) . . ?
O5 Eu2 N10 131.0(3) . . ?
O5 Eu2 O3 89.2(2) . . ?
O5 Eu2 O4 70.7(2) . . ?
O5 Eu2 O10 144.9(2) . . ?
O5 Eu2 O1W 138.0(3) . . ?
O5 Eu2 H1WA 121.5 . . ?
O5 Eu2 H1WB 145.7 . . ?
O7 Eu2 C40 109.7(3) . . ?
O7 Eu2 Eu1 44.48(18) . . ?
O7 Eu2 N5 129.8(2) . . ?
O7 Eu2 N10 66.7(3) . . ?
O7 Eu2 O3 148.4(2) . . ?
O7 Eu2 O4 81.9(2) . . ?
O7 Eu2 O5 66.7(2) . . ?
O7 Eu2 O10 126.3(3) . . ?
O7 Eu2 O1W 104.6(3) . . ?
O7 Eu2 H1WA 97.0 . . ?
O7 Eu2 H1WB 94.8 . . ?
O10 Eu2 C40 18.4(3) . . ?
O10 Eu2 Eu1 122.6(2) . . ?
O10 Eu2 N5 66.3(3) . . ?
O10 Eu2 N10 63.1(3) . . ?
O10 Eu2 O3 85.2(2) . . ?
O10 Eu2 O4 137.8(3) . . ?
O10 Eu2 O1W 74.7(3) . . ?
O10 Eu2 H1WA 91.1 . . ?
O10 Eu2 H1WB 69.4 . . ?
O1W Eu2 C40 69.1(3) . . ?
O1W Eu2 Eu1 148.9(2) . . ?
O1W Eu2 N5 124.7(3) . . ?
O1W Eu2 N10 69.3(3) . . ?
O1W Eu2 O3 79.4(3) . . ?
O1W Eu2 O4 67.3(3) . . ?
O1W Eu2 H1WA 16.6 . . ?
O1W Eu2 H1WB 16.6 . . ?
H1WA Eu2 H1WB 28.6 . . ?
C10 N4 H4A 122.2 . . ?
C10 N4 N5 115.6(8) . . ?
N5 N4 H4A 122.2 . . ?
C9 N5 Eu2 131.2(7) . . ?
C9 N5 N4 113.6(8) . . ?
N4 N5 Eu2 114.5(6) . . ?
C40 N11 H11 122.4 . . ?
C40 N11 N10 115.3(9) . . ?
N10 N11 H11 122.4 . . ?
C39 N10 Eu2 133.6(8) . . ?
C39 N10 N11 111.4(9) . . ?
N11 N10 Eu2 113.6(6) . . ?
C25 N8 H8 121.1 . . ?
C25 N8 N13 117.8(9) . . ?
N13 N8 H8 121.1 . . ?
C24 N13 Eu1 133.5(7) . . ?
C24 N13 N8 113.0(9) . . ?
N8 N13 Eu1 113.3(6) . . ?
O9B N14B O11B 121.5(15) . . ?
O12B N14B O9B 118.6(15) . . ?
O12B N14B O11B 120.0(15) . . ?
C6 O1 Eu1 120.8(6) . . ?
C6 O1 Eu2 138.4(6) . . ?
Eu2 O1 Eu1 99.9(2) . . ?
C7 O2 Eu1 127.3(6) . . ?
C10 O3 Eu2 127.3(6) . . ?
C22 O4 Eu2 124.7(6) . . ?
C22 O4 H4B 105.9 . . ?
Eu2 O4 H4B 106.1 . . ?
C20 O5 Eu1 141.8(7) . . ?
C20 O5 Eu2 115.9(6) . . ?
Eu1 O5 Eu2 99.5(3) . . ?
C25 O6 Eu1 127.8(6) . . ?
C36 O7 Eu1 129.7(6) . . ?
C36 O7 Eu2 134.2(7) . . ?
Eu2 O7 Eu1 94.6(2) . . ?
C37 O8 Eu1 127.6(7) . . ?
C40 O10 Eu2 124.2(7) . . ?
Eu2 O1W H1WA 109.4 . . ?
Eu2 O1W H1WB 109.2 . . ?
H1WA O1W H1WB 109.4 . . ?
Eu1 O2W H2WA 109.3 . . ?
Eu1 O2W H2WB 109.3 . . ?
H2WA O2W H2WB 109.5 . . ?
Eu1 O3W H3WA 109.2 . . ?
Eu1 O3W H3WB 109.2 . . ?
H3WA O3W H3WB 109.5 . . ?
O12A N14A O11A 114.6(18) . . ?
O9A N14A O11A 132.5(19) . . ?
O9A N14A O12A 111.2(17) . . ?
C7 O2A Eu1 127.3(6) . . ?
C44 N12A C43 116.9(12) . . ?
C37 O8A Eu1 127.6(7) . . ?

loop_
_geom_bond_atom_site_label_1
_geom_bond_atom_site_label_2
_geom_bond_distance
_geom_bond_site_symmetry_2
_geom_bond_publ_flag
C1 C2 1.386(14) . ?
C1 C6 1.376(13) . ?
C1 C7 1.499(15) . ?
C2 H2 0.9500 . ?
C2 C3 1.402(16) . ?
C3 C4 1.349(16) . ?
C3 C8 1.502(15) . ?
C4 H4 0.9500 . ?
C4 C5 1.401(14) . ?
C5 C6 1.415(13) . ?
C5 C9 1.397(14) . ?
C6 O1 1.332(11) . ?
C7 H7A 0.9900 . ?
C7 H7B 0.9900 . ?
C7 O2 1.417(14) . ?
C7 O2A 1.417(14) . ?
C8 H8A 0.9800 . ?
C8 H8B 0.9800 . ?
C8 H8C 0.9800 . ?
C9 H9 0.9500 . ?
C9 N5 1.280(12) . ?
C10 C11 1.478(14) . ?
C10 N4 1.330(13) . ?
C10 O3 1.236(12) . ?
C11 C12 1.411(15) . ?
C11 C15 1.381(15) . ?
C12 H12 0.9500 . ?
C12 C13 1.337(15) . ?
C13 H13 0.9500 . ?
C13 N6 1.308(16) . ?
N6 C14 1.324(16) . ?
C14 H14 0.9500 . ?
C14 C15 1.392(15) . ?
C15 H15 0.9500 . ?
C31 C32 1.397(15) . ?
C31 C36 1.434(15) . ?
C31 C37 1.469(17) . ?
C32 H32 0.9500 . ?
C32 C33 1.356(17) . ?
C33 C34 1.413(17) . ?
C33 C38 1.476(16) . ?
C34 H34 0.9500 . ?
C34 C35 1.375(15) . ?
C35 C36 1.346(16) . ?
C35 C39 1.445(16) . ?
C36 O7 1.320(11) . ?
C37 H37A 0.9900 . ?
C37 H37B 0.9900 . ?
C37 O8 1.388(13) . ?
C37 O8A 1.388(13) . ?
C38 H38A 0.9800 . ?
C38 H38B 0.9800 . ?
C38 H38C 0.9800 . ?
C39 H39 0.9500 . ?
C39 N10 1.283(13) . ?
C40 C41 1.460(16) . ?
C40 Eu2 3.253(12) . ?
C40 N11 1.324(13) . ?
C40 O10 1.240(14) . ?
C41 C42 1.336(18) . ?
C41 C45 1.352(17) . ?
C42 H42 0.9500 . ?
C42 C43 1.404(17) . ?
C43 H43 0.9500 . ?
C43 N12 1.297(16) . ?
C43 N12A 1.297(16) . ?
N12 C44 1.290(18) . ?
C44 H44 0.9500 . ?
C44 C45 1.362(18) . ?
C44 N12A 1.290(18) . ?
C45 H45 0.9500 . ?
C21 C16 1.413(14) . ?
C21 C20 1.379(13) . ?
C21 C22 1.486(15) . ?
C16 H16 0.9500 . ?
C16 C17 1.388(17) . ?
C17 C18 1.358(16) . ?
C17 C23 1.480(16) . ?
C18 H18 0.9500 . ?
C18 C19 1.391(15) . ?
C19 C20 1.397(15) . ?
C19 C24 1.452(14) . ?
C20 O5 1.336(12) . ?
C23 H23A 0.9800 . ?
C23 H23B 0.9800 . ?
C23 H23C 0.9800 . ?
C24 H24 0.9500 . ?
C24 N13 1.291(13) . ?
C25 C26 1.468(14) . ?
C25 N8 1.310(13) . ?
C25 O6 1.246(12) . ?
C26 C27 1.388(16) . ?
C26 C30 1.355(15) . ?
C27 H27 0.9500 . ?
C27 C28 1.364(15) . ?
C28 H28 0.9500 . ?
C28 N9 1.321(15) . ?
N9 C29 1.300(16) . ?
C29 H29 0.9500 . ?
C29 C30 1.377(15) . ?
C30 H30 0.9500 . ?
C22 H22A 0.9900 . ?
C22 H22B 0.9900 . ?
C22 O4 1.409(14) . ?
Eu1 Eu2 3.5774(13) . ?
Eu1 N13 2.698(8) . ?
Eu1 O1 2.346(7) . ?
Eu1 O2 2.450(7) . ?
Eu1 O5 2.298(6) . ?
Eu1 O6 2.405(7) . ?
Eu1 O7 2.514(7) . ?
Eu1 O8 2.442(7) . ?
Eu1 O2W 2.423(8) . ?
Eu1 O3W 2.497(8) . ?
Eu1 O2A 2.450(7) . ?
Eu1 O8A 2.442(7) . ?
Eu2 N5 2.707(8) . ?
Eu2 N10 2.602(9) . ?
Eu2 O1 2.329(6) . ?
Eu2 O3 2.438(6) . ?
Eu2 O4 2.481(6) . ?
Eu2 O5 2.387(8) . ?
Eu2 O7 2.352(6) . ?
Eu2 O10 2.391(7) . ?
Eu2 O1W 2.409(8) . ?
Eu2 H1WA 2.8082 . ?
Eu2 H1WB 2.8062 . ?
N4 H4A 0.8800 . ?
N4 N5 1.388(11) . ?
N11 H11 0.8800 . ?
N11 N10 1.412(13) . ?
N8 H8 0.8800 . ?
N8 N13 1.363(11) . ?
N14B O9B 1.201(17) . ?
N14B O11B 1.207(17) . ?
N14B O12B 1.199(17) . ?
O4 H4B 0.9695 . ?
O1W H1WA 0.8498 . ?
O1W H1WB 0.8501 . ?
O2W H2WA 0.8500 . ?
O2W H2WB 0.8499 . ?
O3W H3WA 0.8500 . ?
O3W H3WB 0.8501 . ?
O11A N14A 1.217(13) . ?
N14A O12A 1.199(14) . ?
N14A O9A 1.184(13) . ?

loop_
_geom_torsion_atom_site_label_1
_geom_torsion_atom_site_label_2
_geom_torsion_atom_site_label_3
_geom_torsion_atom_site_label_4
_geom_torsion
_geom_torsion_site_symmetry_1
_geom_torsion_site_symmetry_2
_geom_torsion_site_symmetry_3
_geom_torsion_site_symmetry_4
_geom_torsion_publ_flag
C1 C2 C3 C4 -1(2) . . . . ?
C1 C2 C3 C8 -179.5(13) . . . . ?
C1 C6 O1 Eu1 -63.8(13) . . . . ?
C1 C6 O1 Eu2 129.9(10) . . . . ?
C1 C7 O2 Eu1 -40.1(12) . . . . ?
C1 C7 O2A Eu1 -40.1(12) . . . . ?
C2 C1 C6 C5 -2.5(18) . . . . ?
C2 C1 C6 O1 173.2(11) . . . . ?
C2 C1 C7 O2 -122.0(12) . . . . ?
C2 C1 C7 O2A -122.0(12) . . . . ?
C2 C3 C4 C5 3(2) . . . . ?
C3 C4 C5 C6 -4.4(18) . . . . ?
C3 C4 C5 C9 176.3(12) . . . . ?
C4 C5 C6 C1 4.2(17) . . . . ?
C4 C5 C6 O1 -171.5(10) . . . . ?
C4 C5 C9 N5 -173.0(12) . . . . ?
C5 C6 O1 Eu1 112.0(9) . . . . ?
C5 C6 O1 Eu2 -54.3(15) . . . . ?
C5 C9 N5 Eu2 9.3(18) . . . . ?
C5 C9 N5 N4 178.8(11) . . . . ?
C6 C1 C2 C3 0.7(19) . . . . ?
C6 C1 C7 O2 60.2(14) . . . . ?
C6 C1 C7 O2A 60.2(14) . . . . ?
C6 C5 C9 N5 7.8(19) . . . . ?
C7 C1 C2 C3 -177.1(12) . . . . ?
C7 C1 C6 C5 175.4(11) . . . . ?
C7 C1 C6 O1 -8.9(17) . . . . ?
C8 C3 C4 C5 -178.6(13) . . . . ?
C9 C5 C6 C1 -176.5(11) . . . . ?
C9 C5 C6 O1 7.8(17) . . . . ?
C10 C11 C12 C13 -174.8(12) . . . . ?
C10 C11 C15 C14 175.6(11) . . . . ?
C10 N4 N5 C9 -167.9(11) . . . . ?
C10 N4 N5 Eu2 3.5(13) . . . . ?
C11 C10 N4 N5 175.7(9) . . . . ?
C11 C10 O3 Eu2 -179.2(7) . . . . ?
C11 C12 C13 N6 -1(2) . . . . ?
C12 C11 C15 C14 -1.4(18) . . . . ?
C12 C13 N6 C14 -1(2) . . . . ?
C13 N6 C14 C15 1(2) . . . . ?
N6 C14 C15 C11 0(2) . . . . ?
C15 C11 C12 C13 2.1(19) . . . . ?
C31 C32 C33 C34 0.3(19) . . . . ?
C31 C32 C33 C38 -179.3(11) . . . . ?
C31 C36 O7 Eu1 -56.2(11) . . . . ?
C31 C36 O7 Eu2 141.6(8) . . . . ?
C31 C37 O8 Eu1 -65.2(11) . . . . ?
C31 C37 O8A Eu1 -65.2(11) . . . . ?
C32 C31 C36 C35 4.2(15) . . . . ?
C32 C31 C36 O7 179.6(9) . . . . ?
C32 C31 C37 O8 -121.4(11) . . . . ?
C32 C31 C37 O8A -121.4(11) . . . . ?
C32 C33 C34 C35 1.3(18) . . . . ?
C33 C34 C35 C36 0.0(18) . . . . ?
C33 C34 C35 C39 177.5(11) . . . . ?
C34 C35 C36 C31 -2.8(16) . . . . ?
C34 C35 C36 O7 -177.7(10) . . . . ?
C34 C35 C39 N10 -171.2(11) . . . . ?
C35 C36 O7 Eu1 118.9(11) . . . . ?
C35 C36 O7 Eu2 -43.3(14) . . . . ?
C35 C39 N10 Eu2 15.1(16) . . . . ?
C35 C39 N10 N11 -179.9(9) . . . . ?
C36 C31 C32 C33 -3.0(17) . . . . ?
C36 C31 C37 O8 61.3(13) . . . . ?
C36 C31 C37 O8A 61.3(13) . . . . ?
C36 C35 C39 N10 6.3(17) . . . . ?
C37 C31 C32 C33 179.7(12) . . . . ?
C37 C31 C36 C35 -178.3(10) . . . . ?
C37 C31 C36 O7 -2.9(14) . . . . ?
C38 C33 C34 C35 -179.1(12) . . . . ?
C39 C35 C36 C31 179.9(10) . . . . ?
C39 C35 C36 O7 5.0(17) . . . . ?
C40 C41 C42 C43 177.9(13) . . . . ?
C40 C41 C45 C44 -177.2(15) . . . . ?
C40 N11 N10 C39 -176.2(10) . . . . ?
C40 N11 N10 Eu2 -8.0(11) . . . . ?
C41 C40 N11 N10 -173.5(10) . . . . ?
C41 C40 O10 Eu2 -179.7(8) . . . . ?
C41 C42 C43 N12 -2(2) . . . . ?
C41 C42 C43 N12A -2(2) . . . . ?
C42 C41 C45 C44 -2(2) . . . . ?
C42 C43 N12 C44 0(2) . . . . ?
C42 C43 N12A C44 0(2) . . . . ?
C43 N12 C44 C45 1(3) . . . . ?
N12 C44 C45 C41 0(3) . . . . ?
C45 C41 C42 C43 3(2) . . . . ?
C45 C44 N12A C43 1(3) . . . . ?
C21 C16 C17 C18 2(2) . . . . ?
C21 C16 C17 C23 -177.7(11) . . . . ?
C21 C20 O5 Eu1 135.4(9) . . . . ?
C21 C20 O5 Eu2 -68.7(10) . . . . ?
C21 C22 O4 Eu2 -46.6(10) . . . . ?
C16 C21 C20 C19 1.5(16) . . . . ?
C16 C21 C20 O5 179.8(9) . . . . ?
C16 C21 C22 O4 -119.9(11) . . . . ?
C16 C17 C18 C19 0(2) . . . . ?
C17 C18 C19 C20 -1(2) . . . . ?
C17 C18 C19 C24 178.2(13) . . . . ?
C18 C19 C20 C21 0.2(17) . . . . ?
C18 C19 C20 O5 -178.0(10) . . . . ?
C18 C19 C24 N13 -169.8(12) . . . . ?
C19 C20 O5 Eu1 -46.4(15) . . . . ?
C19 C20 O5 Eu2 109.5(10) . . . . ?
C19 C24 N13 Eu1 8.0(19) . . . . ?
C19 C24 N13 N8 -178.5(11) . . . . ?
C20 C21 C16 C17 -2.7(18) . . . . ?
C20 C21 C22 O4 63.3(12) . . . . ?
C20 C19 C24 N13 9.3(19) . . . . ?
C23 C17 C18 C19 179.5(12) . . . . ?
C24 C19 C20 C21 -178.8(11) . . . . ?
C24 C19 C20 O5 2.9(17) . . . . ?
C25 C26 C27 C28 -177.5(12) . . . . ?
C25 C26 C30 C29 -179.9(12) . . . . ?
C25 N8 N13 C24 -169.5(11) . . . . ?
C25 N8 N13 Eu1 5.5(13) . . . . ?
C26 C25 N8 N13 -179.7(11) . . . . ?
C26 C25 O6 Eu1 173.7(8) . . . . ?
C26 C27 C28 N9 -3(2) . . . . ?
C27 C26 C30 C29 0.7(19) . . . . ?
C27 C28 N9 C29 2(2) . . . . ?
C28 N9 C29 C30 1(2) . . . . ?
N9 C29 C30 C26 -2(2) . . . . ?
C30 C26 C27 C28 1.9(18) . . . . ?
C22 C21 C16 C17 -179.6(12) . . . . ?
C22 C21 C20 C19 178.5(10) . . . . ?
C22 C21 C20 O5 -3.2(15) . . . . ?
Eu2 C40 C41 C42 164.8(16) . . . . ?
Eu2 C40 C41 C45 -20(3) . . . . ?
Eu2 C40 N11 N10 5.9(8) . . . . ?
N4 C10 C11 C12 -28.2(17) . . . . ?
N4 C10 C11 C15 154.9(12) . . . . ?
N4 C10 O3 Eu2 -2.9(16) . . . . ?
N11 C40 C41 C42 -17(2) . . . . ?
N11 C40 C41 C45 157.9(14) . . . . ?
N11 C40 O10 Eu2 2.5(18) . . . . ?
N8 C25 C26 C27 -25.6(19) . . . . ?
N8 C25 C26 C30 155.0(12) . . . . ?
N8 C25 O6 Eu1 -4.4(18) . . . . ?
O3 C10 C11 C12 148.4(12) . . . . ?
O3 C10 C11 C15 -28.6(17) . . . . ?
O3 C10 N4 N5 -0.9(17) . . . . ?
O6 C25 C26 C27 156.2(12) . . . . ?
O6 C25 C26 C30 -23.1(18) . . . . ?
O6 C25 N8 N13 -1.5(18) . . . . ?
O10 C40 C41 C42 165.3(14) . . . . ?
O10 C40 C41 C45 -20(2) . . . . ?
O10 C40 N11 N10 4.3(17) . . . . ?
N12A C44 C45 C41 0(3) . . . . ?

loop_
_smtbx_masks_void_nr
_smtbx_masks_void_average_x
_smtbx_masks_void_average_y
_smtbx_masks_void_average_z
_smtbx_masks_void_volume
_smtbx_masks_void_count_electrons
_smtbx_masks_void_content
1 -0.482 -0.699 -0.120 2708.8 0.0 ?
